data_7008792
loop_
_publ_author_name
'Chang, Xiaohong'
'Lee, Kyung-Eun'
'Il Jeon, Sang'
'Kim, Yong-Joo'
'Lee, H.-K.'
'Lee, Soon W.'

_publ_section_title
;
 Bis(isothiocyanato)bis(phosphine) complexes of group 10 metals:
 reactivity toward organic isocyanides
;
_journal_issue 23
_journal_name_full 'Dalton Transactions'
_journal_page_first 3722
_journal_paper_doi 10.1039/b508134c
_journal_year 2005
_chemical_formula_sum 'C22 H48 N2 P4 Pt S2'
_chemical_formula_weight 723.71
_chemical_name_systematic
;
?
;
_space_group_IT_number 2
_symmetry_cell_setting triclinic
_symmetry_space_group_name_Hall '-P 1'
_symmetry_space_group_name_H-M 'P -1'
_atom_sites_solution_hydrogens geom
_atom_sites_solution_primary direct
_atom_sites_solution_secondary difmap
_audit_creation_method SHELXL-97
_cell_angle_alpha 101.485(17)
_cell_angle_beta 90.380(17)
_cell_angle_gamma 91.10(2)
_cell_formula_units_Z 2
_cell_length_a 11.103(3)
_cell_length_b 11.378(4)
_cell_length_c 12.928(3)
_cell_measurement_reflns_used 27
_cell_measurement_temperature 293(2)
_cell_measurement_theta_max 12.58
_cell_measurement_theta_min 5.13
_cell_volume 1600.1(8)
_computing_cell_refinement 'Siemens XSCANS'
_computing_data_collection 'Siemens XSCANS'
_computing_data_reduction 'Siemens SHELXTL'
_computing_molecular_graphics 'Siemens SHELXTL'
_computing_publication_material 'Siemens SHELXTL'
_computing_structure_refinement 'SHELXL-97 (Sheldrick, 1997)'
_computing_structure_solution 'SHELXS-97 (Sheldrick, 1990)'
_diffrn_ambient_temperature 293(2)
_diffrn_measured_fraction_theta_full 0.979
_diffrn_measured_fraction_theta_max 0.979
_diffrn_measurement_device 'Siemens P4'
_diffrn_measurement_method '\w scans'
_diffrn_radiation_monochromator graphite
_diffrn_radiation_source 'sealed tube'
_diffrn_radiation_type MoK\a
_diffrn_radiation_wavelength 0.71073
_diffrn_reflns_av_R_equivalents 0.0185
_diffrn_reflns_av_sigmaI/netI 0.0294
_diffrn_reflns_limit_h_max 13
_diffrn_reflns_limit_h_min -1
_diffrn_reflns_limit_k_max 13
_diffrn_reflns_limit_k_min -13
_diffrn_reflns_limit_l_max 15
_diffrn_reflns_limit_l_min -15
_diffrn_reflns_number 5833
_diffrn_reflns_theta_full 25.00
_diffrn_reflns_theta_max 25.00
_diffrn_reflns_theta_min 2.43
_diffrn_standards_interval_count 97
_diffrn_standards_number 3
_exptl_absorpt_coefficient_mu 4.728
_exptl_absorpt_correction_T_max 0.6865
_exptl_absorpt_correction_T_min 0.2221
_exptl_absorpt_correction_type empirical
_exptl_crystal_colour 'colorless '
_exptl_crystal_density_diffrn 1.502
_exptl_crystal_density_method 'not measured'
_exptl_crystal_description 'block '
_exptl_crystal_F_000 728
_exptl_crystal_size_max 0.50
_exptl_crystal_size_mid 0.30
_exptl_crystal_size_min 0.16
_refine_diff_density_max 1.741
_refine_diff_density_min -1.085
_refine_diff_density_rms 0.124
_refine_ls_extinction_coef 0.0007(3)
_refine_ls_extinction_expression Fc^*^=kFc[1+0.001xFc^2^\l^3^/sin(2\q)]^-1/4^
_refine_ls_extinction_method SHELXL
_refine_ls_goodness_of_fit_ref 1.080
_refine_ls_hydrogen_treatment mixed
_refine_ls_matrix_type full
_refine_ls_number_parameters 269
_refine_ls_number_reflns 5525
_refine_ls_number_restraints 0
_refine_ls_restrained_S_all 1.080
_refine_ls_R_factor_all 0.0466
_refine_ls_R_factor_gt 0.0377
_refine_ls_shift/su_max 0.003
_refine_ls_shift/su_mean 0.000
_refine_ls_structure_factor_coef Fsqd
_refine_ls_weighting_details 'calc w=1/[\s^2^(Fo^2^)+(0.0524P)^2^+4.2504P] where P=(Fo^2^+2Fc^2^)/3'
_refine_ls_weighting_scheme calc
_refine_ls_wR_factor_gt 0.0986
_refine_ls_wR_factor_ref 0.1069
_reflns_number_gt 4528
_reflns_number_total 5525
_reflns_threshold_expression >2sigma(I)
_cod_data_source_file b508134c.txt
_cod_data_source_block 398
_cod_depositor_comments
;
The following automatic conversions were performed:
'_symmetry_cell_setting' value 'Triclinic' changed to 'triclinic'
according to '/home/saulius/struct/CIF-dictionaries/cif_core.dic'
dictionary named 'cif_core.dic' version 2.4.1 from 2010-06-29.

Automatic conversion script
Id: cif_fix_enum 1527 2010-12-29 10:47:43Z saulius 
;
_cod_original_cell_volume 1600.0(8)
_cod_original_sg_symbol_H-M 'P-1 '
_cod_database_code 7008792

loop_
_symmetry_equiv_pos_as_xyz
'x, y, z'
'-x, -y, -z'

loop_
_atom_site_label
_atom_site_type_symbol
_atom_site_fract_x
_atom_site_fract_y
_atom_site_fract_z
_atom_site_U_iso_or_equiv
_atom_site_adp_type
_atom_site_occupancy
_atom_site_symmetry_multiplicity
_atom_site_calc_flag
_atom_site_refinement_flags
_atom_site_disorder_assembly
_atom_site_disorder_group
Pt1 Pt 0.0000 0.5000 0.5000 0.04002(12) Uani 1 2 d S . .
Pt2 Pt 0.5000 0.0000 0.0000 0.04312(12) Uani 1 2 d S . .
P1 P 0.04429(15) 0.32996(14) 0.56896(14) 0.0507(4) Uani 1 1 d . . .
P2 P 0.19850(15) 0.57324(14) 0.50495(15) 0.0506(4) Uani 1 1 d . . .
P3 P 0.35836(17) -0.11657(18) 0.06937(15) 0.0610(5) Uani 1 1 d . . .
P4 P 0.33065(17) 0.10216(16) -0.04239(14) 0.0557(4) Uani 1 1 d . . .
C1 C 0.1614(8) 0.2308(7) 0.5045(6) 0.0657(19) Uani 1 1 d . . .
H1A H 0.1519 0.2224 0.4287 0.079 Uiso 1 1 calc R . .
H1B H 0.2392 0.2692 0.5241 0.079 Uiso 1 1 calc R . .
C2 C 0.1620(8) 0.1058(7) 0.5303(8) 0.083(2) Uani 1 1 d . . .
H2A H 0.2252 0.0604 0.4919 0.124 Uiso 1 1 calc R . .
H2B H 0.0859 0.0661 0.5105 0.124 Uiso 1 1 calc R . .
H2C H 0.1755 0.1123 0.6046 0.124 Uiso 1 1 calc R . .
C3 C 0.0864(8) 0.3568(7) 0.7079(6) 0.071(2) Uani 1 1 d . . .
H3A H 0.0755 0.2824 0.7330 0.085 Uiso 1 1 calc R . .
H3B H 0.1714 0.3786 0.7146 0.085 Uiso 1 1 calc R . .
C4 C 0.0145(11) 0.4560(9) 0.7804(8) 0.105(3) Uani 1 1 d . . .
H4A H 0.0414 0.4632 0.8521 0.158 Uiso 1 1 calc R . .
H4B H -0.0698 0.4351 0.7752 0.158 Uiso 1 1 calc R . .
H4C H 0.0275 0.5311 0.7586 0.158 Uiso 1 1 calc R . .
C5 C -0.0918(7) 0.2329(8) 0.5530(10) 0.087(3) Uani 1 1 d . . .
H5A H -0.0890 0.1784 0.4851 0.105 Uiso 1 1 calc R . .
H5B H -0.0913 0.1849 0.6072 0.105 Uiso 1 1 calc R . .
C6 C -0.2031(7) 0.2976(7) 0.5594(9) 0.088(3) Uani 1 1 d . . .
H6A H -0.2226 0.3250 0.6332 0.106 Uiso 1 1 calc R . .
H6B H -0.2672 0.2430 0.5274 0.106 Uiso 1 1 calc R . .
C7 C 0.3143(6) 0.4779(7) 0.4343(6) 0.0666(19) Uani 1 1 d . . .
H7A H 0.3864 0.5266 0.4314 0.080 Uiso 1 1 calc R . .
H7B H 0.3341 0.4172 0.4745 0.080 Uiso 1 1 calc R . .
C8 C 0.2798(9) 0.4150(9) 0.3218(7) 0.091(3) Uani 1 1 d . . .
H8A H 0.3454 0.3671 0.2908 0.137 Uiso 1 1 calc R . .
H8B H 0.2623 0.4741 0.2804 0.137 Uiso 1 1 calc R . .
H8C H 0.2098 0.3645 0.3236 0.137 Uiso 1 1 calc R . .
C9 C 0.2584(6) 0.6236(7) 0.6382(6) 0.0666(19) Uani 1 1 d . . .
H9A H 0.2064 0.6850 0.6757 0.080 Uiso 1 1 calc R . .
H9B H 0.2551 0.5566 0.6742 0.080 Uiso 1 1 calc R . .
C10 C 0.3892(7) 0.6745(8) 0.6452(7) 0.078(2) Uani 1 1 d . . .
H10A H 0.4127 0.6997 0.7180 0.118 Uiso 1 1 calc R . .
H10B H 0.3937 0.7419 0.6109 0.118 Uiso 1 1 calc R . .
H10C H 0.4424 0.6136 0.6111 0.118 Uiso 1 1 calc R . .
C11 C 0.3815(12) -0.2792(10) 0.0446(12) 0.114(4) Uani 1 1 d . . .
H11A H 0.3985 -0.3078 -0.0296 0.137 Uiso 1 1 calc R . .
H11B H 0.4505 -0.2961 0.0854 0.137 Uiso 1 1 calc R . .
C12 C 0.268(2) -0.3465(17) 0.075(2) 0.258(13) Uani 1 1 d . . .
H12A H 0.2808 -0.4313 0.0597 0.386 Uiso 1 1 calc R . .
H12B H 0.1994 -0.3286 0.0360 0.386 Uiso 1 1 calc R . .
H12C H 0.2534 -0.3210 0.1496 0.386 Uiso 1 1 calc R . .
C13 C 0.3434(8) -0.0720(10) 0.2140(7) 0.088(3) Uani 1 1 d . . .
H13A H 0.2701 -0.1086 0.2344 0.106 Uiso 1 1 calc R . .
H13B H 0.4103 -0.1048 0.2469 0.106 Uiso 1 1 calc R . .
C14 C 0.3403(9) 0.0629(11) 0.2586(7) 0.100(3) Uani 1 1 d . . .
H14A H 0.3349 0.0765 0.3341 0.150 Uiso 1 1 calc R . .
H14B H 0.2716 0.0961 0.2303 0.150 Uiso 1 1 calc R . .
H14C H 0.4125 0.1007 0.2394 0.150 Uiso 1 1 calc R . .
C15 C 0.2137(7) -0.0992(10) 0.0089(8) 0.093(3) Uani 1 1 d . . .
H15A H 0.2088 -0.1524 -0.0597 0.112 Uiso 1 1 calc R . .
H15B H 0.1502 -0.1229 0.0523 0.112 Uiso 1 1 calc R . .
C16 C 0.1939(7) 0.0246(9) -0.0039(8) 0.084(3) Uani 1 1 d . . .
H16A H 0.1643 0.0706 0.0620 0.101 Uiso 1 1 calc R . .
H16B H 0.1318 0.0235 -0.0573 0.101 Uiso 1 1 calc R . .
C17 C 0.3124(10) 0.2558(8) 0.0290(8) 0.092(3) Uani 1 1 d . . .
H17A H 0.3202 0.2571 0.1040 0.110 Uiso 1 1 calc R . .
H17B H 0.3774 0.3051 0.0097 0.110 Uiso 1 1 calc R . .
C18 C 0.1940(12) 0.3114(10) 0.0092(10) 0.120(4) Uani 1 1 d . . .
H18A H 0.1919 0.3918 0.0498 0.181 Uiso 1 1 calc R . .
H18B H 0.1288 0.2647 0.0297 0.181 Uiso 1 1 calc R . .
H18C H 0.1862 0.3131 -0.0645 0.181 Uiso 1 1 calc R . .
C19 C 0.3150(7) 0.1071(7) -0.1809(6) 0.0668(19) Uani 1 1 d . . .
H19A H 0.2380 0.1413 -0.1927 0.080 Uiso 1 1 calc R . .
H19B H 0.3778 0.1589 -0.2000 0.080 Uiso 1 1 calc R . .
C20 C 0.3228(8) -0.0183(8) -0.2526(6) 0.082(2) Uani 1 1 d . . .
H20A H 0.3128 -0.0116 -0.3250 0.123 Uiso 1 1 calc R . .
H20B H 0.2606 -0.0699 -0.2342 0.123 Uiso 1 1 calc R . .
H20C H 0.4001 -0.0514 -0.2432 0.123 Uiso 1 1 calc R . .
S1 S 0.0006(2) 0.1809(2) 0.23538(19) 0.0861(6) Uani 1 1 d . . .
C21 C 0.0076(7) 0.0377(11) 0.2380(7) 0.080(2) Uani 1 1 d . . .
N1 N 0.0154(7) -0.0601(9) 0.2386(8) 0.109(3) Uani 1 1 d . . .
S2 S 0.4225(8) 0.4576(7) 0.8300(6) 0.249(3) Uiso 1 1 d . . .
C22 C 0.4482(6) 0.3729(6) 0.7194(5) 0.0518(15) Uiso 1 1 d . . .
N2 N 0.4584(9) 0.3170(9) 0.6604(8) 0.108(3) Uiso 1 1 d . . .

loop_
_atom_site_aniso_label
_atom_site_aniso_U_11
_atom_site_aniso_U_22
_atom_site_aniso_U_33
_atom_site_aniso_U_23
_atom_site_aniso_U_13
_atom_site_aniso_U_12
Pt1 0.03464(18) 0.03892(18) 0.0492(2) 0.01511(13) 0.00108(12) 0.00177(12)
Pt2 0.0440(2) 0.0470(2) 0.03993(19) 0.01224(13) 0.00169(13) 0.00195(13)
P1 0.0461(9) 0.0444(8) 0.0673(10) 0.0245(7) -0.0034(7) 0.0033(7)
P2 0.0389(8) 0.0460(8) 0.0710(11) 0.0215(8) -0.0005(7) -0.0006(6)
P3 0.0554(10) 0.0694(11) 0.0644(11) 0.0288(9) 0.0015(8) -0.0064(8)
P4 0.0580(10) 0.0579(10) 0.0527(9) 0.0139(8) -0.0008(8) 0.0130(8)
C1 0.071(5) 0.063(4) 0.068(5) 0.022(4) 0.002(4) 0.017(4)
C2 0.082(6) 0.061(4) 0.114(7) 0.037(5) 0.019(5) 0.021(4)
C3 0.092(6) 0.062(4) 0.063(4) 0.024(4) -0.009(4) 0.004(4)
C4 0.143(10) 0.096(7) 0.079(6) 0.022(5) 0.017(6) 0.035(7)
C5 0.055(4) 0.067(5) 0.158(9) 0.066(6) -0.009(5) -0.009(4)
C6 0.046(4) 0.076(5) 0.163(9) 0.074(6) -0.019(5) -0.018(4)
C7 0.046(4) 0.072(5) 0.082(5) 0.013(4) 0.006(3) 0.000(3)
C8 0.081(6) 0.108(7) 0.079(6) 0.007(5) 0.010(5) -0.003(5)
C9 0.054(4) 0.067(4) 0.074(5) 0.003(4) -0.003(3) 0.005(3)
C10 0.056(4) 0.074(5) 0.098(6) 0.001(4) -0.017(4) -0.004(4)
C11 0.119(9) 0.084(7) 0.148(11) 0.045(7) -0.010(8) -0.021(6)
C12 0.30(3) 0.147(15) 0.34(3) 0.074(17) 0.13(2) -0.069(16)
C13 0.067(5) 0.134(8) 0.077(5) 0.053(6) 0.003(4) -0.001(5)
C14 0.071(6) 0.147(10) 0.075(6) 0.003(6) 0.000(4) 0.022(6)
C15 0.052(5) 0.139(9) 0.103(7) 0.064(6) -0.009(4) -0.026(5)
C16 0.049(4) 0.118(7) 0.095(6) 0.042(6) 0.008(4) 0.012(4)
C17 0.109(7) 0.073(5) 0.086(6) -0.004(5) 0.003(5) 0.029(5)
C18 0.142(10) 0.092(7) 0.126(9) 0.011(6) 0.014(7) 0.061(7)
C19 0.065(4) 0.079(5) 0.062(4) 0.027(4) -0.004(3) 0.014(4)
C20 0.077(5) 0.097(6) 0.064(5) -0.003(4) -0.009(4) 0.019(5)
S1 0.0711(13) 0.0983(16) 0.0847(15) 0.0077(12) 0.0022(11) 0.0036(11)
C21 0.051(4) 0.123(8) 0.070(5) 0.035(5) 0.004(4) -0.007(5)
N1 0.074(5) 0.119(7) 0.156(9) 0.080(7) 0.000(5) -0.018(5)

loop_
_atom_type_symbol
_atom_type_description
_atom_type_scat_dispersion_real
_atom_type_scat_dispersion_imag
_atom_type_scat_source
C C 0.0033 0.0016 'International Tables Vol C Tables 4.2.6.8 and 6.1.1.4'
H H 0.0000 0.0000 'International Tables Vol C Tables 4.2.6.8 and 6.1.1.4'
N N 0.0061 0.0033 'International Tables Vol C Tables 4.2.6.8 and 6.1.1.4'
P P 0.1023 0.0942 'International Tables Vol C Tables 4.2.6.8 and 6.1.1.4'
S S 0.1246 0.1234 'International Tables Vol C Tables 4.2.6.8 and 6.1.1.4'
Pt Pt -1.7033 8.3905 'International Tables Vol C Tables 4.2.6.8 and 6.1.1.4'

loop_
_geom_angle_atom_site_label_1
_geom_angle_atom_site_label_2
_geom_angle_atom_site_label_3
_geom_angle
_geom_angle_site_symmetry_1
_geom_angle_site_symmetry_3
_geom_angle_publ_flag
P2 Pt1 P2 180.0 2_566 . ?
P2 Pt1 P1 95.59(6) 2_566 2_566 ?
P2 Pt1 P1 84.41(6) . 2_566 ?
P2 Pt1 P1 84.41(6) 2_566 . ?
P2 Pt1 P1 95.59(6) . . ?
P1 Pt1 P1 180.0 2_566 . ?
P3 Pt2 P3 180.00(12) 2_655 . ?
P3 Pt2 P4 95.91(7) 2_655 . ?
P3 Pt2 P4 84.09(7) . . ?
P3 Pt2 P4 84.09(7) 2_655 2_655 ?
P3 Pt2 P4 95.91(7) . 2_655 ?
P4 Pt2 P4 180.00(8) . 2_655 ?
C3 P1 C1 103.7(4) . . ?
C3 P1 C5 106.8(5) . . ?
C1 P1 C5 103.5(5) . . ?
C3 P1 Pt1 116.3(2) . . ?
C1 P1 Pt1 118.0(3) . . ?
C5 P1 Pt1 107.4(3) . . ?
C9 P2 C6 107.2(4) . 2_566 ?
C9 P2 C7 105.2(3) . . ?
C6 P2 C7 102.3(4) 2_566 . ?
C9 P2 Pt1 113.6(3) . . ?
C6 P2 Pt1 108.5(2) 2_566 . ?
C7 P2 Pt1 119.1(3) . . ?
C15 P3 C11 105.0(6) . . ?
C15 P3 C13 108.3(5) . . ?
C11 P3 C13 104.9(6) . . ?
C15 P3 Pt2 107.7(3) . . ?
C11 P3 Pt2 117.1(4) . . ?
C13 P3 Pt2 113.2(3) . . ?
C19 P4 C17 105.9(4) . . ?
C19 P4 C16 107.5(4) . . ?
C17 P4 C16 102.4(5) . . ?
C19 P4 Pt2 114.7(2) . . ?
C17 P4 Pt2 117.3(3) . . ?
C16 P4 Pt2 108.0(3) . . ?
C2 C1 P1 115.7(6) . . ?
C4 C3 P1 115.0(6) . . ?
C6 C5 P1 113.9(6) . . ?
C5 C6 P2 114.0(6) . 2_566 ?
C8 C7 P2 115.1(6) . . ?
C10 C9 P2 115.3(6) . . ?
C12 C11 P3 110.8(12) . . ?
C14 C13 P3 116.0(6) . . ?
C16 C15 P3 112.7(6) . . ?
C15 C16 P4 114.2(6) . . ?
C18 C17 P4 115.0(8) . . ?
C20 C19 P4 112.3(5) . . ?
N1 C21 S1 178.1(9) . . ?
N2 C22 S2 172.3(10) . . ?

loop_
_geom_bond_atom_site_label_1
_geom_bond_atom_site_label_2
_geom_bond_distance
_geom_bond_site_symmetry_2
_geom_bond_publ_flag
Pt1 P2 2.3370(18) 2_566 ?
Pt1 P2 2.3370(18) . ?
Pt1 P1 2.3446(17) 2_566 ?
Pt1 P1 2.3446(17) . ?
Pt2 P3 2.3342(19) 2_655 ?
Pt2 P3 2.3342(19) . ?
Pt2 P4 2.3475(18) . ?
Pt2 P4 2.3475(18) 2_655 ?
P1 C3 1.817(7) . ?
P1 C1 1.831(8) . ?
P1 C5 1.840(8) . ?
P2 C9 1.820(8) . ?
P2 C6 1.828(7) 2_566 ?
P2 C7 1.827(7) . ?
P3 C15 1.812(9) . ?
P3 C11 1.837(12) . ?
P3 C13 1.846(9) . ?
P4 C19 1.810(7) . ?
P4 C17 1.822(9) . ?
P4 C16 1.861(9) . ?
C1 C2 1.523(10) . ?
C3 C4 1.554(12) . ?
C5 C6 1.445(12) . ?
C6 P2 1.828(7) 2_566 ?
C7 C8 1.530(11) . ?
C9 C10 1.548(10) . ?
C11 C12 1.56(2) . ?
C13 C14 1.530(14) . ?
C15 C16 1.472(13) . ?
C17 C18 1.511(14) . ?
C19 C20 1.543(11) . ?
S1 C21 1.641(12) . ?
C21 N1 1.119(12) . ?
S2 C22 1.589(10) . ?
C22 N2 0.900(9) . ?
